data_7250771
loop_
_publ_author_name
'Wang, Ruixin'
'Yang, Puxi'
'Chen, Huizhi'
'Lan, Songming'
'Li, Haoyu'
'Fan, Wei'
'Gao, Guangpeng'
'Li, Xiaofang'

_publ_section_title
;
 Effects of diphenyl-vinyl-substituted diketopyrrolopyrrole isomers on
 stacking and luminescence.
;
_journal_issue 29
_journal_name_full 'RSC advances'
_journal_page_first 23681
_journal_page_last 23686
_journal_paper_doi 10.1039/d5ra03935e
_journal_volume 15
_journal_year 2025
_chemical_formula_moiety 'C21 H20 N O'
_chemical_formula_sum 'C21 H20 N O'
_chemical_formula_weight 302.38
_space_group_crystal_system monoclinic
_space_group_IT_number 14
_space_group_name_Hall '-P 2ybc'
_space_group_name_H-M_alt 'P 1 21/c 1'
_atom_sites_solution_hydrogens geom
_atom_sites_solution_primary dual
_audit_creation_date 2024-03-07
_audit_creation_method
;
Olex2 1.5
(compiled 2024.02.16 svn.r378c4104 for OlexSys, GUI svn.r6928)
;
_audit_update_record
;
2025-02-15 deposited with the CCDC.	2025-07-03 downloaded from the CCDC.
;
_cell_angle_alpha 90
_cell_angle_beta 98.816(4)
_cell_angle_gamma 90
_cell_formula_units_Z 4
_cell_length_a 14.8338(7)
_cell_length_b 8.9317(3)
_cell_length_c 12.4283(5)
_cell_measurement_reflns_used 7414
_cell_measurement_temperature 293(2)
_cell_measurement_theta_max 30.8950
_cell_measurement_theta_min 2.6750
_cell_volume 1627.18(12)
_computing_cell_refinement 'CrysAlisPro 1.171.41.122a (Rigaku OD, 2021)'
_computing_data_collection 'CrysAlisPro 1.171.41.122a (Rigaku OD, 2021)'
_computing_data_reduction 'CrysAlisPro 1.171.41.122a (Rigaku OD, 2021)'
_computing_molecular_graphics 'Olex2 1.5 (Dolomanov et al., 2009)'
_computing_publication_material 'Olex2 1.5 (Dolomanov et al., 2009)'
_computing_structure_refinement 'SHELXL 2018/3 (Sheldrick, 2015)'
_computing_structure_solution 'SHELXT 2018/2 (Sheldrick, 2018)'
_diffrn_ambient_temperature 293(2)
_diffrn_detector 'Hybrid Pixel Array Detector'
_diffrn_detector_area_resol_mean 10.0000
_diffrn_detector_type HyPix
_diffrn_measured_fraction_theta_full 0.986
_diffrn_measured_fraction_theta_max 0.776
_diffrn_measurement_details
;
List of Runs (angles in degrees, time in seconds):

  # Type    Start    End  Width  t~exp~   \w     \q     \k     \f   Frames
#--------------------------------------------------------------------------
  1  \w    -13.00  26.00   0.50    4.00    --   -6.91 -99.00 150.00   78
  2  \w    -18.00  26.00   0.50    4.00    --   -6.91 -99.00 -30.00   88
  3  \w    -16.00  25.00   0.50    4.00    --   -6.91 -99.00 -60.00   82
  4  \w    -78.00  -2.00   0.50    4.00    --   -6.91 -57.00 101.00  152
  5  \w    -21.00  12.00   0.50    4.00    --   -6.91  57.00-117.00   66
  6  \w     15.00  65.00   0.50    4.00    --   -6.91  57.00-117.00  100
;
_diffrn_measurement_device 'four-circle diffractometer'
_diffrn_measurement_device_type 'XtaLAB Synergy R, DW system, HyPix'
_diffrn_measurement_method '\w scans'
_diffrn_orient_matrix_type 'CrysAlisPro convention (1999,Acta A55,543-557)'
_diffrn_orient_matrix_UB_11 0.0051708000
_diffrn_orient_matrix_UB_12 -0.0534520000
_diffrn_orient_matrix_UB_13 0.0427099000
_diffrn_orient_matrix_UB_21 -0.0468799000
_diffrn_orient_matrix_UB_22 0.0075617000
_diffrn_orient_matrix_UB_23 0.0045297000
_diffrn_orient_matrix_UB_31 -0.0108221000
_diffrn_orient_matrix_UB_32 -0.0582363000
_diffrn_orient_matrix_UB_33 -0.0386042000
_diffrn_radiation_monochromator mirror
_diffrn_radiation_probe x-ray
_diffrn_radiation_type 'Mo K\a'
_diffrn_radiation_wavelength 0.71073
_diffrn_reflns_av_R_equivalents 0.0919
_diffrn_reflns_av_unetI/netI 0.0731
_diffrn_reflns_Laue_measured_fraction_full 0.986
_diffrn_reflns_Laue_measured_fraction_max 0.776
_diffrn_reflns_limit_h_max 18
_diffrn_reflns_limit_h_min -17
_diffrn_reflns_limit_k_max 12
_diffrn_reflns_limit_k_min -9
_diffrn_reflns_limit_l_max 17
_diffrn_reflns_limit_l_min -15
_diffrn_reflns_number 14527
_diffrn_reflns_point_group_measured_fraction_full 0.986
_diffrn_reflns_point_group_measured_fraction_max 0.776
_diffrn_reflns_theta_full 25.242
_diffrn_reflns_theta_max 30.878
_diffrn_reflns_theta_min 2.670
_diffrn_source 'Rotating-anode X-ray tube'
_diffrn_source_type 'Rigaku (Mo) X-ray Source'
_exptl_absorpt_coefficient_mu 0.075
_exptl_absorpt_correction_T_max 1.00000
_exptl_absorpt_correction_T_min 0.35197
_exptl_absorpt_correction_type multi-scan
_exptl_absorpt_process_details
;
CrysAlisPro 1.171.41.122a (Rigaku Oxford Diffraction, 2021)
Empirical absorption correction using spherical harmonics,
implemented in SCALE3 ABSPACK scaling algorithm.
;
_exptl_crystal_colour violet
_exptl_crystal_colour_primary violet
_exptl_crystal_density_diffrn 1.234
_exptl_crystal_description plank
_exptl_crystal_F_000 644
_exptl_crystal_size_max 0.8
_exptl_crystal_size_mid 0.6
_exptl_crystal_size_min 0.3
_refine_diff_density_max 0.477
_refine_diff_density_min -0.555
_refine_diff_density_rms 0.124
_refine_ls_extinction_method none
_refine_ls_goodness_of_fit_ref 1.111
_refine_ls_hydrogen_treatment constr
_refine_ls_matrix_type full
_refine_ls_number_parameters 209
_refine_ls_number_reflns 3976
_refine_ls_number_restraints 6
_refine_ls_restrained_S_all 1.114
_refine_ls_R_factor_all 0.0997
_refine_ls_R_factor_gt 0.0795
_refine_ls_shift/su_max 0.000
_refine_ls_shift/su_mean 0.000
_refine_ls_structure_factor_coef Fsqd
_refine_ls_weighting_details 'w=1/[\s^2^(Fo^2^)+(0.1468P)^2^+1.2249P] where P=(Fo^2^+2Fc^2^)/3'
_refine_ls_weighting_scheme calc
_refine_ls_wR_factor_gt 0.2265
_refine_ls_wR_factor_ref 0.2521
_reflns_Friedel_coverage 0.000
_reflns_number_gt 3143
_reflns_number_total 3976
_reflns_threshold_expression 'I > 2\s(I)'
_cod_data_source_file d5ra03935e2.cif
_cod_data_source_block c4-lb_auto
_cod_database_code 7250771
_shelx_shelxl_version_number 2018/3
_chemical_oxdiff_formula 'C H O N'
_shelx_space_group_comment
;
The symmetry employed for this shelxl refinement is uniquely defined
by the following loop, which should always be used as a source of
symmetry information in preference to the above space-group names.
They are only intended as comments.
;
_shelx_estimated_absorpt_t_max 0.978
_shelx_estimated_absorpt_t_min 0.942
_olex2_refinement_description
;
1. Fixed Uiso
 At 1.2 times of:
  All C(H) groups, All C(H,H) groups
 At 1.5 times of:
  All C(H,H,H) groups
2. Uiso/Uaniso restraints and constraints
Uanis(C7) \\sim Ueq: with sigma of 0.003 and sigma for terminal atoms of 0.006
3.a Secondary CH2 refined with riding coordinates:
 C20(H20A,H20B), C21(H21A,H21B), C22(H22A,H22B)
3.b Aromatic/amide H refined with riding coordinates:
 C14(H14), C13(H13), C4(H4), C2(H2), C5(H5), C3(H3), C12(H12), C8(H8),
 C11(H11), C10(H10), C9(H9)
3.c Idealised Me refined as rotating group:
 C23(H23A,H23B,H23C)
;
_olex2_submission_special_instructions 'No special instructions were received'
_oxdiff_exptl_absorpt_empirical_details
;
Empirical correction (ABSPACK) includes:
- Absorption correction using spherical harmonics
- Frame scaling
;
_oxdiff_exptl_absorpt_empirical_full_max 5.885
_oxdiff_exptl_absorpt_empirical_full_min 0.461

loop_
_space_group_symop_operation_xyz
'x, y, z'
'-x, y+1/2, -z+1/2'
'-x, -y, -z'
'x, -y-1/2, z-1/2'

loop_
_atom_site_label
_atom_site_type_symbol
_atom_site_fract_x
_atom_site_fract_y
_atom_site_fract_z
_atom_site_U_iso_or_equiv
_atom_site_adp_type
_atom_site_occupancy
_atom_site_site_symmetry_order
_atom_site_calc_flag
_atom_site_refinement_flags_posn
_atom_site_refinement_flags_adp
_atom_site_refinement_flags_occupancy
_atom_site_disorder_assembly
_atom_site_disorder_group
O19 O 0.69016(11) 0.43991(18) 0.10361(13) 0.0190(4) Uani 1 1 d . . . . .
N18 N 0.54670(14) 0.3944(2) 0.15199(14) 0.0157(4) Uani 1 1 d . . . . .
C16 C 0.45482(16) 0.4911(2) 0.01007(17) 0.0148(4) Uani 1 1 d . . . . .
C6 C 0.22202(16) 0.3811(2) 0.19988(17) 0.0157(5) Uani 1 1 d . . . . .
C15 C 0.45555(15) 0.4219(2) 0.11010(16) 0.0135(4) Uani 1 1 d . . . . .
C14 C 0.38345(16) 0.3824(2) 0.16960(17) 0.0152(5) Uani 1 1 d . . . . .
H14 H 0.398003 0.325487 0.232552 0.018 Uiso 1 1 calc R U . . .
C17 C 0.60658(16) 0.4486(2) 0.08183(16) 0.0146(5) Uani 1 1 d . . . . .
C13 C 0.29594(17) 0.4230(2) 0.13928(17) 0.0169(5) Uani 1 1 d . . . . .
H13 H 0.281419 0.480698 0.076710 0.020 Uiso 1 1 calc R U . . .
C1 C 0.14355(16) 0.4718(2) 0.19388(17) 0.0168(5) Uani 1 1 d . . . . .
C7 C 0.13560(16) 0.6165(2) 0.13333(18) 0.0172(5) Uani 1 1 d . U . . .
C4 C 0.15964(18) 0.2144(3) 0.32450(19) 0.0210(5) Uani 1 1 d . . . . .
H4 H 0.165416 0.129525 0.368322 0.025 Uiso 1 1 calc R U . . .
C2 C 0.07417(18) 0.4300(3) 0.25293(19) 0.0218(5) Uani 1 1 d . . . . .
H2 H 0.021977 0.488681 0.248793 0.026 Uiso 1 1 calc R U . . .
C5 C 0.22865(18) 0.2534(2) 0.26600(18) 0.0190(5) Uani 1 1 d . . . . .
H5 H 0.280367 0.193390 0.270787 0.023 Uiso 1 1 calc R U . . .
C20 C 0.58166(17) 0.3322(2) 0.25864(17) 0.0171(5) Uani 1 1 d . . . . .
H20A H 0.639915 0.284325 0.255567 0.020 Uiso 1 1 calc R U . . .
H20B H 0.539799 0.256109 0.276778 0.020 Uiso 1 1 calc R U . . .
C21 C 0.59388(18) 0.4506(2) 0.34757(17) 0.0199(5) Uani 1 1 d . . . . .
H21A H 0.640564 0.520862 0.333595 0.024 Uiso 1 1 calc R U . . .
H21B H 0.537272 0.505538 0.345756 0.024 Uiso 1 1 calc R U . . .
C3 C 0.08221(18) 0.3024(3) 0.31738(19) 0.0230(5) Uani 1 1 d . . . . .
H3 H 0.035522 0.276058 0.355827 0.028 Uiso 1 1 calc R U . . .
C12 C 0.16426(18) 0.7476(3) 0.1894(2) 0.0217(5) Uani 1 1 d . . . . .
H12 H 0.190290 0.743053 0.262366 0.026 Uiso 1 1 calc R U . . .
C8 C 0.09849(19) 0.6257(3) 0.02421(19) 0.0238(5) Uani 1 1 d . . . . .
H8 H 0.080253 0.538715 -0.014220 0.029 Uiso 1 1 calc R U . . .
C11 C 0.15397(19) 0.8853(3) 0.1365(2) 0.0271(6) Uani 1 1 d . . . . .
H11 H 0.172810 0.972411 0.174406 0.032 Uiso 1 1 calc R U . . .
C10 C 0.1160(2) 0.8936(3) 0.0281(2) 0.0298(6) Uani 1 1 d . . . . .
H10 H 0.109154 0.985937 -0.006815 0.036 Uiso 1 1 calc R U . . .
C9 C 0.0882(2) 0.7635(3) -0.0286(2) 0.0293(6) Uani 1 1 d . . . . .
H9 H 0.062650 0.768438 -0.101729 0.035 Uiso 1 1 calc R U . . .
C22 C 0.62085(19) 0.3825(3) 0.45997(18) 0.0246(6) Uani 1 1 d . . . . .
H22A H 0.569957 0.325118 0.478751 0.029 Uiso 1 1 calc R U . . .
H22B H 0.671460 0.314159 0.458286 0.029 Uiso 1 1 calc R U . . .
C23 C 0.6482(2) 0.5002(4) 0.5469(2) 0.0365(7) Uani 1 1 d . . . . .
H23A H 0.699782 0.555275 0.529887 0.055 Uiso 1 1 calc R U . . .
H23B H 0.664080 0.452233 0.616382 0.055 Uiso 1 1 calc R U . . .
H23C H 0.598130 0.567441 0.549499 0.055 Uiso 1 1 calc R U . . .

loop_
_atom_site_aniso_label
_atom_site_aniso_U_11
_atom_site_aniso_U_22
_atom_site_aniso_U_33
_atom_site_aniso_U_23
_atom_site_aniso_U_13
_atom_site_aniso_U_12
O19 0.0057(9) 0.0274(8) 0.0247(8) -0.0005(6) 0.0053(6) 0.0014(6)
N18 0.0089(10) 0.0230(9) 0.0169(8) 0.0011(6) 0.0071(7) 0.0002(7)
C16 0.0076(12) 0.0205(10) 0.0182(9) -0.0009(7) 0.0081(8) 0.0009(8)
C6 0.0108(12) 0.0188(10) 0.0198(10) -0.0026(7) 0.0094(8) -0.0008(8)
C15 0.0057(11) 0.0184(9) 0.0182(9) -0.0014(7) 0.0069(8) 0.0008(7)
C14 0.0083(12) 0.0207(10) 0.0186(10) 0.0009(7) 0.0083(8) 0.0010(7)
C17 0.0099(12) 0.0185(10) 0.0171(9) -0.0018(7) 0.0073(8) 0.0005(8)
C13 0.0156(13) 0.0173(9) 0.0208(10) -0.0012(7) 0.0126(9) 0.0011(8)
C1 0.0116(12) 0.0206(10) 0.0208(10) -0.0027(7) 0.0105(8) -0.0026(8)
C7 0.0093(11) 0.0211(10) 0.0245(10) -0.0004(7) 0.0127(8) 0.0005(7)
C4 0.0185(14) 0.0199(10) 0.0277(11) 0.0002(8) 0.0135(9) -0.0035(9)
C2 0.0121(13) 0.0265(11) 0.0303(12) -0.0006(9) 0.0142(9) 0.0016(9)
C5 0.0142(13) 0.0193(10) 0.0263(11) -0.0009(8) 0.0119(9) 0.0000(8)
C20 0.0141(12) 0.0197(10) 0.0184(10) 0.0029(7) 0.0059(8) 0.0015(8)
C21 0.0226(14) 0.0205(10) 0.0180(10) 0.0025(7) 0.0072(9) -0.0019(9)
C3 0.0174(14) 0.0276(11) 0.0280(11) -0.0004(9) 0.0163(9) -0.0049(9)
C12 0.0130(13) 0.0267(11) 0.0269(11) -0.0014(8) 0.0081(9) -0.0039(9)
C8 0.0226(14) 0.0280(12) 0.0234(11) -0.0039(9) 0.0119(10) 0.0011(10)
C11 0.0186(14) 0.0231(11) 0.0427(14) -0.0012(9) 0.0150(11) -0.0041(9)
C10 0.0236(16) 0.0285(12) 0.0411(14) 0.0103(10) 0.0173(12) 0.0044(10)
C9 0.0275(16) 0.0375(14) 0.0251(12) 0.0057(9) 0.0114(10) 0.0073(11)
C22 0.0251(15) 0.0307(12) 0.0188(11) 0.0034(8) 0.0058(9) -0.0020(10)
C23 0.0362(19) 0.0535(18) 0.0201(12) -0.0070(11) 0.0050(11) -0.0019(13)

loop_
_atom_type_symbol
_atom_type_description
_atom_type_scat_dispersion_real
_atom_type_scat_dispersion_imag
_atom_type_scat_source
C C 0.0033 0.0016 'International Tables Vol C Tables 4.2.6.8 and 6.1.1.4'
H H 0.0000 0.0000 'International Tables Vol C Tables 4.2.6.8 and 6.1.1.4'
N N 0.0061 0.0033 'International Tables Vol C Tables 4.2.6.8 and 6.1.1.4'
O O 0.0106 0.0060 'International Tables Vol C Tables 4.2.6.8 and 6.1.1.4'

loop_
_geom_angle_atom_site_label_1
_geom_angle_atom_site_label_2
_geom_angle_atom_site_label_3
_geom_angle
_geom_angle_site_symmetry_1
_geom_angle_site_symmetry_3
_geom_angle_publ_flag
C15 N18 C17 111.86(17) . . ?
C15 N18 C20 126.61(18) . . ?
C17 N18 C20 121.26(19) . . ?
C16 C16 C17 108.5(2) 3_665 3_665 ?
C15 C16 C16 109.4(2) . 3_665 ?
C15 C16 C17 142.1(2) . 3_665 ?
C1 C6 C13 120.05(19) . . ?
C5 C6 C13 121.1(2) . . ?
C5 C6 C1 118.8(2) . . ?
N18 C15 C14 121.40(19) . . ?
C16 C15 N18 106.69(19) . . ?
C16 C15 C14 131.9(2) . . ?
C15 C14 H14 118.2 . . ?
C13 C14 C15 123.6(2) . . ?
C13 C14 H14 118.2 . . ?
O19 C17 N18 123.15(19) . . ?
O19 C17 C16 133.4(2) . 3_665 ?
N18 C17 C16 103.49(19) . 3_665 ?
C6 C13 H13 118.3 . . ?
C14 C13 C6 123.4(2) . . ?
C14 C13 H13 118.3 . . ?
C6 C1 C7 121.67(19) . . ?
C2 C1 C6 119.0(2) . . ?
C2 C1 C7 119.1(2) . . ?
C12 C7 C1 118.7(2) . . ?
C8 C7 C1 122.3(2) . . ?
C8 C7 C12 118.9(2) . . ?
C5 C4 H4 120.1 . . ?
C3 C4 H4 120.1 . . ?
C3 C4 C5 119.7(2) . . ?
C1 C2 H2 119.5 . . ?
C3 C2 C1 121.0(2) . . ?
C3 C2 H2 119.5 . . ?
C6 C5 H5 119.3 . . ?
C4 C5 C6 121.3(2) . . ?
C4 C5 H5 119.3 . . ?
N18 C20 H20A 109.1 . . ?
N18 C20 H20B 109.1 . . ?
N18 C20 C21 112.45(17) . . ?
H20A C20 H20B 107.8 . . ?
C21 C20 H20A 109.1 . . ?
C21 C20 H20B 109.1 . . ?
C20 C21 H21A 109.2 . . ?
C20 C21 H21B 109.2 . . ?
H21A C21 H21B 107.9 . . ?
C22 C21 C20 112.03(18) . . ?
C22 C21 H21A 109.2 . . ?
C22 C21 H21B 109.2 . . ?
C4 C3 C2 120.0(2) . . ?
C4 C3 H3 120.0 . . ?
C2 C3 H3 120.0 . . ?
C7 C12 H12 119.9 . . ?
C11 C12 C7 120.1(2) . . ?
C11 C12 H12 119.9 . . ?
C7 C8 H8 119.6 . . ?
C7 C8 C9 120.8(2) . . ?
C9 C8 H8 119.6 . . ?
C12 C11 H11 119.7 . . ?
C10 C11 C12 120.5(2) . . ?
C10 C11 H11 119.7 . . ?
C11 C10 H10 120.1 . . ?
C11 C10 C9 119.7(2) . . ?
C9 C10 H10 120.1 . . ?
C8 C9 H9 120.1 . . ?
C10 C9 C8 119.8(2) . . ?
C10 C9 H9 120.1 . . ?
C21 C22 H22A 109.1 . . ?
C21 C22 H22B 109.1 . . ?
H22A C22 H22B 107.9 . . ?
C23 C22 C21 112.4(2) . . ?
C23 C22 H22A 109.1 . . ?
C23 C22 H22B 109.1 . . ?
C22 C23 H23A 109.5 . . ?
C22 C23 H23B 109.5 . . ?
C22 C23 H23C 109.5 . . ?
H23A C23 H23B 109.5 . . ?
H23A C23 H23C 109.5 . . ?
H23B C23 H23C 109.5 . . ?

loop_
_geom_bond_atom_site_label_1
_geom_bond_atom_site_label_2
_geom_bond_distance
_geom_bond_site_symmetry_2
_geom_bond_publ_flag
O19 C17 1.230(3) . ?
N18 C15 1.394(3) . ?
N18 C17 1.422(3) . ?
N18 C20 1.457(3) . ?
C16 C16 1.410(4) 3_665 ?
C16 C15 1.387(3) . ?
C16 C17 1.451(3) 3_665 ?
C6 C13 1.471(3) . ?
C6 C1 1.411(3) . ?
C6 C5 1.401(3) . ?
C15 C14 1.435(3) . ?
C14 H14 0.9300 . ?
C14 C13 1.345(3) . ?
C13 H13 0.9300 . ?
C1 C7 1.491(3) . ?
C1 C2 1.403(3) . ?
C7 C12 1.396(3) . ?
C7 C8 1.386(3) . ?
C4 H4 0.9300 . ?
C4 C5 1.388(3) . ?
C4 C3 1.383(4) . ?
C2 H2 0.9300 . ?
C2 C3 1.387(3) . ?
C5 H5 0.9300 . ?
C20 H20A 0.9700 . ?
C20 H20B 0.9700 . ?
C20 C21 1.520(3) . ?
C21 H21A 0.9700 . ?
C21 H21B 0.9700 . ?
C21 C22 1.520(3) . ?
C3 H3 0.9300 . ?
C12 H12 0.9300 . ?
C12 C11 1.392(3) . ?
C8 H8 0.9300 . ?
C8 C9 1.393(4) . ?
C11 H11 0.9300 . ?
C11 C10 1.380(4) . ?
C10 H10 0.9300 . ?
C10 C9 1.389(4) . ?
C9 H9 0.9300 . ?
C22 H22A 0.9700 . ?
C22 H22B 0.9700 . ?
C22 C23 1.518(4) . ?
C23 H23A 0.9600 . ?
C23 H23B 0.9600 . ?
C23 H23C 0.9600 . ?

loop_
_geom_torsion_atom_site_label_1
_geom_torsion_atom_site_label_2
_geom_torsion_atom_site_label_3
_geom_torsion_atom_site_label_4
_geom_torsion
_geom_torsion_site_symmetry_1
_geom_torsion_site_symmetry_2
_geom_torsion_site_symmetry_3
_geom_torsion_site_symmetry_4
_geom_torsion_publ_flag
N18 C15 C14 C13 171.4(2) . . . . ?
N18 C20 C21 C22 174.0(2) . . . . ?
C16 C16 C15 N18 -0.8(3) 3_665 . . . ?
C16 C16 C15 C14 178.0(2) 3_665 . . . ?
C16 C15 C14 C13 -7.3(4) . . . . ?
C6 C1 C7 C12 -91.3(3) . . . . ?
C6 C1 C7 C8 90.5(3) . . . . ?
C6 C1 C2 C3 0.6(3) . . . . ?
C15 N18 C17 O19 178.17(19) . . . . ?
C15 N18 C17 C16 -1.7(2) . . . 3_665 ?
C15 N18 C20 C21 -84.0(3) . . . . ?
C15 C14 C13 C6 179.41(19) . . . . ?
C17 N18 C15 C16 1.6(2) . . . . ?
C17 N18 C15 C14 -177.34(18) . . . . ?
C17 N18 C20 C21 89.6(2) . . . . ?
C17 C16 C15 N18 178.8(3) 3_665 . . . ?
C17 C16 C15 C14 -2.3(5) 3_665 . . . ?
C13 C6 C1 C7 -4.3(3) . . . . ?
C13 C6 C1 C2 -179.6(2) . . . . ?
C13 C6 C5 C4 179.1(2) . . . . ?
C1 C6 C13 C14 153.6(2) . . . . ?
C1 C6 C5 C4 0.4(3) . . . . ?
C1 C7 C12 C11 -177.1(2) . . . . ?
C1 C7 C8 C9 177.0(2) . . . . ?
C1 C2 C3 C4 0.2(4) . . . . ?
C7 C1 C2 C3 -174.8(2) . . . . ?
C7 C12 C11 C10 -0.4(4) . . . . ?
C7 C8 C9 C10 0.6(4) . . . . ?
C2 C1 C7 C12 84.0(3) . . . . ?
C2 C1 C7 C8 -94.2(3) . . . . ?
C5 C6 C13 C14 -25.0(3) . . . . ?
C5 C6 C1 C7 174.4(2) . . . . ?
C5 C6 C1 C2 -0.9(3) . . . . ?
C5 C4 C3 C2 -0.7(4) . . . . ?
C20 N18 C15 C16 175.73(19) . . . . ?
C20 N18 C15 C14 -3.3(3) . . . . ?
C20 N18 C17 O19 3.7(3) . . . . ?
C20 N18 C17 C16 -176.17(18) . . . 3_665 ?
C20 C21 C22 C23 170.6(2) . . . . ?
C3 C4 C5 C6 0.4(4) . . . . ?
C12 C7 C8 C9 -1.2(4) . . . . ?
C12 C11 C10 C9 -0.2(4) . . . . ?
C8 C7 C12 C11 1.1(4) . . . . ?
C11 C10 C9 C8 0.1(4) . . . . ?
